data_4129658
loop_
_publ_author_name
'Sather, Aaron C.'
'Lee, Hong Geun'
'De La Rosa, Valentina Y.'
'Yang, Yang'
'M\"uller, Peter'
'Buchwald, Stephen L.'

_publ_section_title
;
 A Fluorinated Ligand Enables Room-Temperature and Regioselective
 Pd-Catalyzed Fluorination of Aryl Triflates and Bromides.
;
_journal_issue 41
_journal_name_full 'Journal of the American Chemical Society'
_journal_page_first 13433
_journal_page_last 13438
_journal_paper_doi 10.1021/jacs.5b09308
_journal_volume 137
_journal_year 2015
_chemical_formula_sum 'C148 H182 F8 O2 P2 Pd2'
_chemical_formula_weight 2419.67
_space_group_crystal_system triclinic
_space_group_IT_number 2
_space_group_name_Hall '-P 1'
_space_group_name_H-M_alt 'P -1'
_atom_sites_solution_hydrogens mixed
_atom_sites_solution_primary direct
_atom_sites_solution_secondary difmap
_audit_creation_method SHELXL-2014/6
_cell_angle_alpha 106.007(5)
_cell_angle_beta 108.619(5)
_cell_angle_gamma 101.864(5)
_cell_formula_units_Z 1
_cell_length_a 13.560(4)
_cell_length_b 14.303(4)
_cell_length_c 18.204(5)
_cell_measurement_reflns_used 4152
_cell_measurement_temperature 100(2)
_cell_measurement_theta_max 19.71
_cell_measurement_theta_min 2.22
_cell_volume 3044.5(15)
_computing_cell_refinement 'SAINT 7.46A (Bruker-AXS, 2015)'
_computing_data_collection 'APEX2 v2011.4.0 (Bruker-AXS, 2015)'
_computing_data_reduction 'SAINT 7.46A (Bruker-AXS, 2015)'
_computing_molecular_graphics 'Bruker SHELXTL'
_computing_publication_material 'Bruker SHELXTL'
_computing_structure_refinement 'SHELXL-2014/6 (Sheldrick, 2014)'
_computing_structure_solution 'SHELXS-2015 (Sheldrick, 2015)'
_diffrn_ambient_temperature 100(2)
_diffrn_detector_area_resol_mean 8.3
_diffrn_measured_fraction_theta_full 0.781
_diffrn_measured_fraction_theta_max 0.984
_diffrn_measurement_device_type 'Bruker Smart APEX2 CCD'
_diffrn_measurement_method '\f and \w scans'
_diffrn_radiation_type MoK\a
_diffrn_radiation_wavelength 0.71073
_diffrn_reflns_av_R_equivalents 0.1201
_diffrn_reflns_av_unetI/netI 0.0900
_diffrn_reflns_Laue_measured_fraction_full 0.781
_diffrn_reflns_Laue_measured_fraction_max 0.984
_diffrn_reflns_limit_h_max 15
_diffrn_reflns_limit_h_min -15
_diffrn_reflns_limit_k_max 15
_diffrn_reflns_limit_k_min -15
_diffrn_reflns_limit_l_max 20
_diffrn_reflns_limit_l_min -20
_diffrn_reflns_number 56748
_diffrn_reflns_point_group_measured_fraction_full 0.781
_diffrn_reflns_point_group_measured_fraction_max 0.984
_diffrn_reflns_theta_full 25.242
_diffrn_reflns_theta_max 23.256
_diffrn_reflns_theta_min 1.565
_diffrn_source 'I\mS micro-focus sealed tube, multilayer optics'
_exptl_absorpt_coefficient_mu 0.389
_exptl_absorpt_correction_T_max 0.7454
_exptl_absorpt_correction_T_min 0.6778
_exptl_absorpt_correction_type multi-scan
_exptl_absorpt_process_details 'SADABS (Sheldrick, 2009)'
_exptl_crystal_colour yellow
_exptl_crystal_density_diffrn 1.320
_exptl_crystal_density_method 'not measured'
_exptl_crystal_description needle
_exptl_crystal_F_000 1280
_exptl_crystal_size_max 0.045
_exptl_crystal_size_mid 0.005
_exptl_crystal_size_min 0.004
_refine_diff_density_max 0.331
_refine_diff_density_min -0.648
_refine_diff_density_rms 0.077
_refine_ls_extinction_method none
_refine_ls_goodness_of_fit_ref 1.014
_refine_ls_hydrogen_treatment mixed
_refine_ls_matrix_type full
_refine_ls_number_parameters 799
_refine_ls_number_reflns 8598
_refine_ls_number_restraints 1952
_refine_ls_restrained_S_all 0.932
_refine_ls_R_factor_all 0.0934
_refine_ls_R_factor_gt 0.0514
_refine_ls_shift/su_max 0.001
_refine_ls_shift/su_mean 0.000
_refine_ls_structure_factor_coef Fsqd
_refine_ls_weighting_details 'w=1/[\s^2^(Fo^2^)+(0.0491P)^2^+2.7518P] where P=(Fo^2^+2Fc^2^)/3'
_refine_ls_weighting_scheme calc
_refine_ls_wR_factor_gt 0.1061
_refine_ls_wR_factor_ref 0.1238
_reflns_Friedel_coverage 0.000
_reflns_number_gt 5921
_reflns_number_total 8598
_reflns_threshold_expression 'I > 2\s(I)'
_cod_data_source_file ja5b09308_si_002.cif
_cod_data_source_block X15097
_cod_database_code 4129658
_shelx_space_group_comment
; 
The symmetry employed for this shelxl refinement is uniquely defined 
by the following loop, which should always be used as a source of 
symmetry information in preference to the above space-group names. 
They are only intended as comments. 
;
_shelx_estimated_absorpt_t_min 0.983
_shelx_estimated_absorpt_t_max 0.998
_shelxl_version_number 2014/6

loop_
_space_group_symop_operation_xyz
'x, y, z'
'-x, -y, -z'

loop_
_atom_site_label
_atom_site_type_symbol
_atom_site_fract_x
_atom_site_fract_y
_atom_site_fract_z
_atom_site_U_iso_or_equiv
_atom_site_adp_type
_atom_site_occupancy
_atom_site_site_symmetry_order
_atom_site_calc_flag
_atom_site_refinement_flags_posn
_atom_site_refinement_flags_adp
_atom_site_refinement_flags_occupancy
_atom_site_disorder_assembly
_atom_site_disorder_group
Pd1 Pd 0.38546(3) 0.26587(3) 0.32955(3) 0.03024(14) Uani 1 1 d . U . . .
P1 P 0.21080(10) 0.15043(10) 0.27830(8) 0.0257(3) Uani 1 1 d . U . . .
C1 C 0.0907(4) 0.1684(3) 0.2016(3) 0.0249(11) Uani 1 1 d . U . . .
C2 C 0.1142(4) 0.2862(3) 0.2264(3) 0.0275(11) Uani 1 1 d . U . . .
H2A H 0.1131 0.3153 0.2820 0.033 Uiso 1 1 calc R U . . .
H2B H 0.1884 0.3185 0.2300 0.033 Uiso 1 1 calc R U . . .
C3 C 0.0286(4) 0.3113(4) 0.1627(3) 0.0285(11) Uani 1 1 d . U . . .
H3 H 0.0452 0.3875 0.1802 0.034 Uiso 1 1 calc R U . . .
C4 C -0.0868(4) 0.2611(4) 0.1565(3) 0.0307(12) Uani 1 1 d . U . . .
H4A H -0.0908 0.2890 0.2113 0.037 Uiso 1 1 calc R U . . .
H4B H -0.1420 0.2770 0.1154 0.037 Uiso 1 1 calc R U . . .
C5 C -0.1121(4) 0.1449(4) 0.1298(3) 0.0269(11) Uani 1 1 d . U . . .
H5 H -0.1872 0.1130 0.1264 0.032 Uiso 1 1 calc R U . . .
C6 C -0.0271(4) 0.1199(4) 0.1939(3) 0.0246(11) Uani 1 1 d . U . . .
H6A H -0.0446 0.0444 0.1767 0.029 Uiso 1 1 calc R U . . .
H6B H -0.0309 0.1465 0.2489 0.029 Uiso 1 1 calc R U . . .
C7 C 0.0918(4) 0.1273(4) 0.1143(3) 0.0286(12) Uani 1 1 d . U . . .
H7A H 0.1657 0.1588 0.1170 0.034 Uiso 1 1 calc R U . . .
H7B H 0.0767 0.0520 0.0962 0.034 Uiso 1 1 calc R U . . .
C8 C 0.0063(4) 0.1509(4) 0.0502(3) 0.0287(11) Uani 1 1 d . U . . .
H8 H 0.0092 0.1226 -0.0056 0.034 Uiso 1 1 calc R U . . .
C9 C 0.0309(4) 0.2670(4) 0.0763(3) 0.0319(12) Uani 1 1 d . U . . .
H9A H -0.0246 0.2825 0.0350 0.038 Uiso 1 1 calc R U . . .
H9B H 0.1042 0.2992 0.0783 0.038 Uiso 1 1 calc R U . . .
C10 C -0.1085(4) 0.1017(4) 0.0445(3) 0.0306(12) Uani 1 1 d . U . . .
H10A H -0.1639 0.1168 0.0028 0.037 Uiso 1 1 calc R U . . .
H10B H -0.1257 0.0263 0.0266 0.037 Uiso 1 1 calc R U . . .
C11 C 0.1755(4) 0.1366(4) 0.3686(3) 0.0273(11) Uani 1 1 d . U . . .
C12 C 0.1481(4) 0.2339(4) 0.4068(3) 0.0281(11) Uani 1 1 d . U . . .
H12A H 0.2077 0.2959 0.4182 0.034 Uiso 1 1 calc R U . . .
H12B H 0.0792 0.2342 0.3662 0.034 Uiso 1 1 calc R U . . .
C13 C 0.1347(4) 0.2372(4) 0.4881(3) 0.0317(12) Uani 1 1 d . U . . .
H13 H 0.1155 0.2998 0.5108 0.038 Uiso 1 1 calc R U . . .
C14 C 0.2414(4) 0.2402(4) 0.5515(3) 0.0346(12) Uani 1 1 d . U . . .
H14A H 0.2332 0.2431 0.6042 0.041 Uiso 1 1 calc R U . . .
H14B H 0.3014 0.3023 0.5636 0.041 Uiso 1 1 calc R U . . .
C15 C 0.2695(4) 0.1438(4) 0.5164(3) 0.0351(13) Uani 1 1 d . U . . .
H15 H 0.3399 0.1456 0.5578 0.042 Uiso 1 1 calc R U . . .
C16 C 0.2824(4) 0.1402(4) 0.4347(3) 0.0322(12) Uani 1 1 d . U . . .
H16A H 0.3024 0.0787 0.4128 0.039 Uiso 1 1 calc R U . . .
H16B H 0.3427 0.2017 0.4462 0.039 Uiso 1 1 calc R U . . .
C17 C 0.0842(4) 0.0403(4) 0.3529(3) 0.0291(12) Uani 1 1 d . U . . .
H17A H 0.0141 0.0358 0.3106 0.035 Uiso 1 1 calc R U . . .
H17B H 0.1032 -0.0218 0.3310 0.035 Uiso 1 1 calc R U . . .
C18 C 0.0702(4) 0.0450(4) 0.4339(3) 0.0327(12) Uani 1 1 d . U . . .
H18 H 0.0097 -0.0174 0.4224 0.039 Uiso 1 1 calc R U . . .
C19 C 0.0419(4) 0.1407(4) 0.4688(3) 0.0339(12) Uani 1 1 d . U . . .
H19A H 0.0312 0.1421 0.5203 0.041 Uiso 1 1 calc R U . . .
H19B H -0.0275 0.1393 0.4277 0.041 Uiso 1 1 calc R U . . .
C20 C 0.1773(4) 0.0481(4) 0.4987(3) 0.0363(13) Uani 1 1 d . U . . .
H20A H 0.1680 0.0499 0.5508 0.044 Uiso 1 1 calc R U . . .
H20B H 0.1963 -0.0143 0.4773 0.044 Uiso 1 1 calc R U . . .
C21 C 0.2307(4) 0.0285(4) 0.2267(3) 0.0254(11) Uani 1 1 d . U . . .
C22 C 0.1508(4) -0.0693(4) 0.1870(3) 0.0263(11) Uani 1 1 d . U . . .
C23 C 0.1738(4) -0.1577(4) 0.1562(3) 0.0313(12) Uani 1 1 d . U . . .
H23 H 0.1185 -0.2229 0.1328 0.038 Uiso 1 1 calc R U . . .
C24 C 0.2792(4) -0.1499(4) 0.1600(3) 0.0360(13) Uani 1 1 d . U . . .
H24 H 0.2965 -0.2103 0.1392 0.043 Uiso 1 1 calc R U . . .
C25 C 0.3584(4) -0.0559(4) 0.1933(3) 0.0329(12) Uani 1 1 d . U . . .
H25 H 0.4291 -0.0517 0.1930 0.040 Uiso 1 1 calc R U . . .
C26 C 0.3372(4) 0.0348(4) 0.2281(3) 0.0283(12) Uani 1 1 d . U . . .
O1 O 0.0465(2) -0.0706(2) 0.1788(2) 0.0308(8) Uani 1 1 d . U . . .
C27 C -0.0367(4) -0.1677(4) 0.1508(3) 0.0347(13) Uani 1 1 d . U . . .
H27A H -0.0495 -0.2086 0.0937 0.052 Uiso 1 1 calc R U . . .
H27B H -0.1050 -0.1562 0.1521 0.052 Uiso 1 1 calc R U . . .
H27C H -0.0124 -0.2046 0.1876 0.052 Uiso 1 1 calc R U . . .
C31 C 0.4350(4) 0.1332(3) 0.2648(3) 0.0250(11) Uani 1 1 d . U . . .
C32 C 0.4588(4) 0.1810(4) 0.2094(3) 0.0264(11) Uani 1 1 d . U . . .
C33 C 0.5658(4) 0.2472(4) 0.2344(3) 0.0283(11) Uani 1 1 d . U . . .
C34 C 0.6504(4) 0.2675(3) 0.3108(3) 0.0269(11) Uani 1 1 d . U . . .
C35 C 0.6255(4) 0.2213(4) 0.3631(3) 0.0291(12) Uani 1 1 d . U . . .
H35 H 0.6818 0.2359 0.4158 0.035 Uiso 1 1 calc R U . . .
C36 C 0.5216(4) 0.1545(4) 0.3423(3) 0.0289(11) Uani 1 1 d . U . . .
C37 C 0.3683(4) 0.1504(4) 0.1239(3) 0.0331(12) Uani 1 1 d . U . . .
H37 H 0.2998 0.1138 0.1276 0.040 Uiso 1 1 calc R U . . .
C38 C 0.3430(4) 0.2377(4) 0.0969(4) 0.0440(15) Uani 1 1 d . U . . .
H38A H 0.3454 0.2926 0.1444 0.066 Uiso 1 1 calc R U . . .
H38B H 0.2696 0.2119 0.0519 0.066 Uiso 1 1 calc R U . . .
H38C H 0.3977 0.2649 0.0772 0.066 Uiso 1 1 calc R U . . .
C39 C 0.3834(4) 0.0703(4) 0.0552(3) 0.0451(15) Uani 1 1 d . U . . .
H39A H 0.4479 0.1023 0.0467 0.068 Uiso 1 1 calc R U . . .
H39B H 0.3179 0.0453 0.0031 0.068 Uiso 1 1 calc R U . . .
H39C H 0.3940 0.0126 0.0723 0.068 Uiso 1 1 calc R U . . .
C40 C 0.7673(4) 0.3360(4) 0.3381(3) 0.0331(12) Uani 1 1 d . U . . .
H40 H 0.7727 0.3506 0.2886 0.040 Uiso 1 1 calc R U . . .
C41 C 0.8527(4) 0.2853(4) 0.3656(4) 0.0393(14) Uani 1 1 d . U . . .
H41A H 0.8506 0.2706 0.4147 0.059 Uiso 1 1 calc R U . . .
H41B H 0.9259 0.3315 0.3797 0.059 Uiso 1 1 calc R U . . .
H41C H 0.8370 0.2210 0.3203 0.059 Uiso 1 1 calc R U . . .
C42 C 0.7957(4) 0.4397(4) 0.4068(4) 0.0488(16) Uani 1 1 d . U . . .
H42A H 0.7413 0.4730 0.3885 0.073 Uiso 1 1 calc R U . . .
H42B H 0.8689 0.4836 0.4185 0.073 Uiso 1 1 calc R U . . .
H42C H 0.7952 0.4287 0.4575 0.073 Uiso 1 1 calc R U . . .
C43 C 0.5121(4) 0.0912(4) 0.3970(3) 0.0313(12) Uani 1 1 d . U . . .
H43 H 0.4328 0.0514 0.3774 0.038 Uiso 1 1 calc R U . . .
C44 C 0.5750(4) 0.0150(4) 0.3867(4) 0.0413(14) Uani 1 1 d . U . . .
H44A H 0.6527 0.0525 0.4036 0.062 Uiso 1 1 calc R U . . .
H44B H 0.5442 -0.0313 0.3282 0.062 Uiso 1 1 calc R U . . .
H44C H 0.5687 -0.0252 0.4217 0.062 Uiso 1 1 calc R U . . .
C45 C 0.5541(4) 0.1580(4) 0.4894(3) 0.0364(13) Uani 1 1 d . U . . .
H45A H 0.5422 0.1142 0.5208 0.055 Uiso 1 1 calc R U . . .
H45B H 0.5141 0.2075 0.4959 0.055 Uiso 1 1 calc R U . . .
H45C H 0.6328 0.1950 0.5106 0.055 Uiso 1 1 calc R U . . .
C51 C 0.5940(4) 0.2974(4) 0.1779(3) 0.0308(12) Uani 1 1 d . U . . .
C52 C 0.6251(4) 0.2503(4) 0.1155(3) 0.0319(12) Uani 1 1 d . U . . .
F1 F 0.6391(2) 0.1578(2) 0.10799(18) 0.0389(7) Uani 1 1 d . U . . .
C53 C 0.6441(4) 0.2959(4) 0.0612(3) 0.0401(13) Uani 1 1 d . U . . .
F2 F 0.6693(2) 0.2407(2) 0.00000(19) 0.0490(8) Uani 1 1 d . U . . .
C54 C 0.6355(4) 0.3904(4) 0.0652(3) 0.0403(13) Uani 1 1 d . U . . .
C55 C 0.6102(4) 0.4394(4) 0.1301(4) 0.0386(13) Uani 1 1 d . U . . .
F3 F 0.6012(3) 0.5346(2) 0.1391(2) 0.0542(9) Uani 1 1 d . U . . .
C56 C 0.5906(4) 0.3952(4) 0.1846(3) 0.0363(13) Uani 1 1 d . U . . .
F4 F 0.5624(3) 0.4482(2) 0.24371(19) 0.0469(8) Uani 1 1 d . U . . .
C57 C 0.6525(5) 0.4395(5) 0.0047(4) 0.0541(16) Uani 1 1 d . U . . .
H57A H 0.5964 0.4737 -0.0093 0.065 Uiso 1 1 calc R U . . .
H57B H 0.6412 0.3851 -0.0474 0.065 Uiso 1 1 calc R U . . .
C58 C 0.7675(5) 0.5189(5) 0.0389(4) 0.0549(17) Uani 1 1 d . U . . .
H58A H 0.7691 0.5550 -0.0002 0.066 Uiso 1 1 calc R U . . .
H58B H 0.7806 0.5706 0.0930 0.066 Uiso 1 1 calc R U . . .
C59 C 0.8577(5) 0.4734(5) 0.0510(4) 0.0548(17) Uani 1 1 d . U . . .
H59A H 0.8462 0.4235 -0.0035 0.066 Uiso 1 1 calc R U . . .
H59B H 0.8547 0.4353 0.0885 0.066 Uiso 1 1 calc R U . . .
C60 C 0.9715(5) 0.5534(4) 0.0877(4) 0.0606(18) Uani 1 1 d . U . . .
H60A H 0.9750 0.5919 0.0511 0.091 Uiso 1 1 calc R U . . .
H60B H 1.0273 0.5188 0.0924 0.091 Uiso 1 1 calc R U . . .
H60C H 0.9853 0.6007 0.1430 0.091 Uiso 1 1 calc R U . . .
C61 C 0.5764(4) 0.4192(4) 0.4959(3) 0.0336(13) Uani 1 1 d . U . . .
H61A H 0.6294 0.3811 0.4949 0.040 Uiso 1 1 calc R U . . .
H61B H 0.5252 0.3869 0.5171 0.040 Uiso 1 1 calc R U . . .
C62 C 0.5124(4) 0.4105(4) 0.4087(3) 0.0315(12) Uani 1 1 d D U . . .
H62 H 0.554(3) 0.418(3) 0.376(3) 0.038 Uiso 1 1 d D U . . .
C63 C 0.4143(4) 0.4300(4) 0.3844(3) 0.0324(12) Uani 1 1 d D U . . .
H63 H 0.391(4) 0.450(4) 0.338(2) 0.039 Uiso 1 1 d D U . . .
C64 C 0.3608(4) 0.4682(4) 0.4442(3) 0.0358(13) Uani 1 1 d . U . . .
H64A H 0.3579 0.4239 0.4772 0.043 Uiso 1 1 calc R U . . .
H64B H 0.2843 0.4623 0.4113 0.043 Uiso 1 1 calc R U . . .
C11S C 0.6014(5) 0.9004(5) 0.1369(4) 0.0622(17) Uani 1 1 d D U . . .
H11S H 0.5439 0.9080 0.0950 0.075 Uiso 1 1 calc R U . . .
C12S C 0.6700(5) 0.9826(5) 0.2067(4) 0.0533(16) Uani 1 1 d D U . . .
H12S H 0.6614 1.0483 0.2136 0.064 Uiso 1 1 calc R U . . .
C13S C 0.7513(5) 0.9711(4) 0.2670(4) 0.0520(16) Uani 1 1 d D U . . .
H13S H 0.8000 1.0294 0.3153 0.062 Uiso 1 1 calc R U . . .
C14S C 0.7639(5) 0.8773(4) 0.2593(4) 0.0489(15) Uani 1 1 d D U . . .
H14S H 0.8196 0.8697 0.3025 0.059 Uiso 1 1 calc R U . . .
C15S C 0.6957(5) 0.7941(5) 0.1886(4) 0.0595(17) Uani 1 1 d D U . . .
H15S H 0.7038 0.7282 0.1821 0.071 Uiso 1 1 calc R U . . .
C16S C 0.6153(5) 0.8068(5) 0.1272(4) 0.077(2) Uani 1 1 d D U . . .
H16S H 0.5689 0.7497 0.0774 0.092 Uiso 1 1 calc R U . . .
C21S C 0.0262(5) 0.5436(5) 0.3301(4) 0.0572(16) Uani 1 1 d D U . . .
H21S H 0.0363 0.4791 0.3271 0.069 Uiso 1 1 calc R U . . .
C22S C 0.1116(5) 0.6308(5) 0.3776(4) 0.0686(19) Uani 1 1 d D U . . .
H22S H 0.1809 0.6280 0.4095 0.082 Uiso 1 1 calc R U . . .
C23S C 0.0975(6) 0.7233(5) 0.3797(5) 0.075(2) Uani 1 1 d D U . . .
H23S H 0.1582 0.7847 0.4114 0.090 Uiso 1 1 calc R U . . .
C24S C -0.0021(6) 0.7280(5) 0.3371(4) 0.0643(18) Uani 1 1 d D U . . .
H24S H -0.0115 0.7927 0.3398 0.077 Uiso 1 1 calc R U . . .
C25S C -0.0885(5) 0.6405(5) 0.2905(4) 0.0663(18) Uani 1 1 d D U . . .
H25S H -0.1586 0.6439 0.2608 0.080 Uiso 1 1 calc R U . . .
C26S C -0.0750(6) 0.5470(5) 0.2860(4) 0.0703(19) Uani 1 1 d D U . . .
H26S H -0.1351 0.4853 0.2528 0.084 Uiso 1 1 calc R U . . .
C31S C 0.2712(11) 0.5348(11) 0.1891(9) 0.060(4) Uani 0.560(19) 1 d D U P A 1
H31S H 0.2158 0.4711 0.1523 0.072 Uiso 0.560(19) 1 calc R U P A 1
C32S C 0.3760(11) 0.5508(10) 0.1933(10) 0.052(4) Uani 0.560(19) 1 d D U P A 1
H32S H 0.3936 0.4983 0.1601 0.062 Uiso 0.560(19) 1 calc R U P A 1
C33S C 0.4567(13) 0.6441(11) 0.2462(12) 0.061(5) Uani 0.560(19) 1 d D U P A 1
H33S H 0.5295 0.6568 0.2487 0.074 Uiso 0.560(19) 1 calc R U P A 1
C34S C 0.4298(13) 0.7168(10) 0.2945(11) 0.072(5) Uani 0.560(19) 1 d D U P A 1
H34S H 0.4852 0.7803 0.3315 0.086 Uiso 0.560(19) 1 calc R U P A 1
C35S C 0.3249(14) 0.7015(14) 0.2916(9) 0.075(5) Uani 0.560(19) 1 d D U P A 1
H35S H 0.3082 0.7533 0.3264 0.091 Uiso 0.560(19) 1 calc R U P A 1
C36S C 0.2452(12) 0.6103(16) 0.2377(9) 0.085(5) Uani 0.560(19) 1 d D U P A 1
H36S H 0.1718 0.5989 0.2337 0.102 Uiso 0.560(19) 1 calc R U P A 1
C31T C 0.2784(15) 0.5633(14) 0.2237(17) 0.074(5) Uani 0.440(19) 1 d D U P A 2
H31T H 0.2131 0.5075 0.2046 0.089 Uiso 0.440(19) 1 calc R U P A 2
C32T C 0.3686(17) 0.5433(14) 0.2144(15) 0.072(6) Uani 0.440(19) 1 d D U P A 2
H32T H 0.3672 0.4747 0.1908 0.087 Uiso 0.440(19) 1 calc R U P A 2
C33T C 0.4618(17) 0.6250(14) 0.2401(18) 0.069(6) Uani 0.440(19) 1 d D U P A 2
H33T H 0.5265 0.6134 0.2356 0.083 Uiso 0.440(19) 1 calc R U P A 2
C34T C 0.4606(13) 0.7225(12) 0.2718(12) 0.051(4) Uani 0.440(19) 1 d D U P A 2
H34T H 0.5229 0.7785 0.2847 0.061 Uiso 0.440(19) 1 calc R U P A 2
C35T C 0.3717(16) 0.7422(12) 0.2857(10) 0.051(4) Uani 0.440(19) 1 d D U P A 2
H35T H 0.3749 0.8105 0.3127 0.061 Uiso 0.440(19) 1 calc R U P A 2
C36T C 0.2783(15) 0.6610(16) 0.2597(16) 0.062(5) Uani 0.440(19) 1 d D U P A 2
H36T H 0.2147 0.6724 0.2665 0.074 Uiso 0.440(19) 1 calc R U P A 2

loop_
_atom_site_aniso_label
_atom_site_aniso_U_11
_atom_site_aniso_U_22
_atom_site_aniso_U_33
_atom_site_aniso_U_23
_atom_site_aniso_U_13
_atom_site_aniso_U_12
Pd1 0.0244(2) 0.0329(2) 0.0326(3) 0.00768(18) 0.01654(19) 0.00537(17)
P1 0.0225(7) 0.0299(8) 0.0278(8) 0.0093(6) 0.0157(6) 0.0078(6)
C1 0.021(2) 0.030(3) 0.027(3) 0.009(2) 0.015(2) 0.0075(19)
C2 0.023(2) 0.029(3) 0.032(3) 0.010(2) 0.016(2) 0.004(2)
C3 0.029(3) 0.025(3) 0.034(3) 0.011(2) 0.016(2) 0.008(2)
C4 0.027(3) 0.038(3) 0.031(3) 0.013(2) 0.017(2) 0.010(2)
C5 0.021(2) 0.034(3) 0.028(3) 0.011(2) 0.014(2) 0.008(2)
C6 0.024(2) 0.027(3) 0.026(3) 0.008(2) 0.017(2) 0.006(2)
C7 0.025(3) 0.036(3) 0.030(3) 0.011(2) 0.019(2) 0.008(2)
C8 0.028(3) 0.034(3) 0.026(3) 0.009(2) 0.016(2) 0.010(2)
C9 0.027(3) 0.038(3) 0.033(3) 0.015(2) 0.015(2) 0.009(2)
C10 0.031(3) 0.033(3) 0.031(3) 0.014(2) 0.014(2) 0.011(2)
C11 0.024(2) 0.035(3) 0.028(3) 0.011(2) 0.016(2) 0.011(2)
C12 0.027(3) 0.032(3) 0.029(3) 0.013(2) 0.015(2) 0.008(2)
C13 0.038(3) 0.036(3) 0.030(3) 0.013(2) 0.020(2) 0.015(2)
C14 0.036(3) 0.046(3) 0.024(3) 0.012(2) 0.016(2) 0.012(2)
C15 0.034(3) 0.048(3) 0.031(3) 0.017(2) 0.017(2) 0.017(2)
C16 0.027(3) 0.041(3) 0.037(3) 0.018(2) 0.018(2) 0.014(2)
C17 0.028(3) 0.032(3) 0.034(3) 0.014(2) 0.019(2) 0.010(2)
C18 0.035(3) 0.037(3) 0.034(3) 0.017(2) 0.020(2) 0.012(2)
C19 0.035(3) 0.042(3) 0.033(3) 0.016(2) 0.022(2) 0.014(2)
C20 0.038(3) 0.049(3) 0.035(3) 0.020(2) 0.021(2) 0.021(2)
C21 0.025(2) 0.030(3) 0.028(3) 0.013(2) 0.015(2) 0.0098(19)
C22 0.025(2) 0.034(3) 0.027(3) 0.016(2) 0.015(2) 0.010(2)
C23 0.031(3) 0.030(3) 0.033(3) 0.011(2) 0.015(2) 0.005(2)
C24 0.037(3) 0.031(3) 0.042(3) 0.009(2) 0.023(3) 0.012(2)
C25 0.029(3) 0.037(3) 0.041(3) 0.016(2) 0.021(2) 0.014(2)
C26 0.031(3) 0.029(3) 0.035(3) 0.017(2) 0.021(2) 0.011(2)
O1 0.0239(18) 0.0318(19) 0.036(2) 0.0111(16) 0.0153(16) 0.0041(15)
C27 0.024(3) 0.036(3) 0.046(4) 0.016(3) 0.021(3) 0.002(2)
C31 0.025(2) 0.025(2) 0.031(3) 0.009(2) 0.019(2) 0.0087(19)
C32 0.023(2) 0.031(3) 0.031(3) 0.009(2) 0.018(2) 0.010(2)
C33 0.024(2) 0.033(3) 0.035(3) 0.013(2) 0.019(2) 0.011(2)
C34 0.026(2) 0.026(3) 0.036(3) 0.011(2) 0.020(2) 0.011(2)
C35 0.029(3) 0.030(3) 0.031(3) 0.008(2) 0.018(2) 0.010(2)
C36 0.029(3) 0.030(3) 0.034(3) 0.012(2) 0.019(2) 0.011(2)
C37 0.024(3) 0.046(3) 0.032(3) 0.016(2) 0.015(2) 0.007(2)
C38 0.030(3) 0.057(4) 0.058(4) 0.032(3) 0.025(3) 0.012(3)
C39 0.028(3) 0.059(4) 0.036(3) 0.007(3) 0.017(3) -0.001(3)
C40 0.025(3) 0.039(3) 0.040(3) 0.016(2) 0.019(2) 0.009(2)
C41 0.024(3) 0.044(3) 0.057(4) 0.022(3) 0.022(3) 0.010(2)
C42 0.038(3) 0.041(3) 0.061(4) 0.009(3) 0.026(3) 0.004(3)
C43 0.024(3) 0.040(3) 0.037(3) 0.020(2) 0.015(2) 0.012(2)
C44 0.036(3) 0.048(3) 0.054(4) 0.030(3) 0.025(3) 0.015(3)
C45 0.033(3) 0.047(3) 0.036(3) 0.022(2) 0.018(3) 0.011(3)
C51 0.019(3) 0.040(3) 0.034(3) 0.014(2) 0.013(2) 0.005(2)
C52 0.019(3) 0.041(3) 0.036(3) 0.012(2) 0.014(2) 0.007(2)
F1 0.0353(17) 0.0466(19) 0.042(2) 0.0144(14) 0.0246(15) 0.0147(14)
C53 0.031(3) 0.055(3) 0.030(3) 0.011(2) 0.016(3) 0.007(3)
F2 0.0452(19) 0.067(2) 0.039(2) 0.0156(16) 0.0267(16) 0.0152(16)
C54 0.028(3) 0.056(3) 0.037(3) 0.021(2) 0.015(3) 0.005(2)
C55 0.032(3) 0.039(3) 0.047(3) 0.021(2) 0.017(3) 0.007(2)
F3 0.062(2) 0.052(2) 0.069(3) 0.0356(18) 0.039(2) 0.0218(17)
C56 0.033(3) 0.043(3) 0.040(3) 0.018(2) 0.022(3) 0.013(2)
F4 0.062(2) 0.0428(19) 0.054(2) 0.0210(16) 0.0398(18) 0.0232(16)
C57 0.046(3) 0.077(4) 0.053(4) 0.039(3) 0.026(3) 0.016(3)
C58 0.052(3) 0.064(4) 0.068(5) 0.038(3) 0.037(3) 0.018(3)
C59 0.054(3) 0.053(4) 0.076(5) 0.034(3) 0.040(3) 0.018(3)
C60 0.050(4) 0.053(4) 0.080(5) 0.023(3) 0.033(3) 0.007(3)
C61 0.029(3) 0.035(3) 0.038(3) 0.008(2) 0.020(2) 0.011(2)
C62 0.021(3) 0.030(3) 0.039(3) 0.004(2) 0.016(2) 0.003(2)
C63 0.028(3) 0.035(3) 0.031(3) 0.008(2) 0.014(2) 0.005(2)
C64 0.025(3) 0.036(3) 0.033(3) 0.000(2) 0.009(2) 0.006(2)
C11S 0.052(4) 0.093(5) 0.053(4) 0.027(3) 0.025(3) 0.037(3)
C12S 0.051(4) 0.059(4) 0.066(4) 0.034(3) 0.034(3) 0.021(3)
C13S 0.040(3) 0.054(4) 0.054(4) 0.010(3) 0.018(3) 0.013(3)
C14S 0.046(3) 0.061(4) 0.050(4) 0.025(3) 0.023(3) 0.022(3)
C15S 0.050(4) 0.046(4) 0.080(5) 0.020(3) 0.025(3) 0.016(3)
C16S 0.052(4) 0.079(5) 0.068(5) -0.001(3) 0.009(3) 0.022(4)
C21S 0.076(4) 0.056(4) 0.053(4) 0.024(3) 0.038(3) 0.023(3)
C22S 0.060(4) 0.067(4) 0.074(5) 0.021(3) 0.023(4) 0.025(3)
C23S 0.065(4) 0.057(4) 0.080(5) 0.011(4) 0.013(4) 0.017(3)
C24S 0.084(4) 0.070(4) 0.046(4) 0.017(3) 0.032(3) 0.037(3)
C25S 0.061(4) 0.091(5) 0.059(5) 0.037(4) 0.028(3) 0.030(3)
C26S 0.064(4) 0.076(4) 0.072(5) 0.037(4) 0.029(4) 0.005(3)
C31S 0.063(6) 0.059(7) 0.037(8) -0.004(5) 0.026(5) -0.001(5)
C32S 0.064(6) 0.050(6) 0.044(7) 0.019(5) 0.028(5) 0.011(5)
C33S 0.057(6) 0.052(7) 0.064(8) 0.014(6) 0.016(5) 0.019(5)
C34S 0.060(7) 0.055(7) 0.074(9) 0.001(6) 0.014(6) 0.016(6)
C35S 0.057(7) 0.069(9) 0.058(8) -0.014(7) 0.005(6) 0.015(6)
C36S 0.069(7) 0.079(9) 0.060(8) -0.028(7) 0.025(6) 0.003(6)
C31T 0.068(8) 0.057(8) 0.087(13) 0.020(7) 0.028(8) 0.012(6)
C32T 0.067(8) 0.058(8) 0.082(14) 0.020(7) 0.025(8) 0.017(6)
C33T 0.065(8) 0.054(7) 0.080(12) 0.018(7) 0.025(7) 0.022(6)
C34T 0.055(7) 0.050(7) 0.049(9) 0.021(6) 0.020(6) 0.017(5)
C35T 0.050(8) 0.047(7) 0.053(8) 0.021(6) 0.019(6) 0.013(6)
C36T 0.059(8) 0.055(8) 0.065(12) 0.024(7) 0.021(7) 0.009(6)

loop_
_atom_type_symbol
_atom_type_description
_atom_type_scat_dispersion_real
_atom_type_scat_dispersion_imag
_atom_type_scat_source
C C 0.0033 0.0016 'International Tables Vol C Tables 4.2.6.8 and 6.1.1.4'
H H 0.0000 0.0000 'International Tables Vol C Tables 4.2.6.8 and 6.1.1.4'
O O 0.0106 0.0060 'International Tables Vol C Tables 4.2.6.8 and 6.1.1.4'
F F 0.0171 0.0103 'International Tables Vol C Tables 4.2.6.8 and 6.1.1.4'
P P 0.1023 0.0942 'International Tables Vol C Tables 4.2.6.8 and 6.1.1.4'
Pd Pd -0.9988 1.0072 'International Tables Vol C Tables 4.2.6.8 and 6.1.1.4'

loop_
_geom_angle_atom_site_label_1
_geom_angle_atom_site_label_2
_geom_angle_atom_site_label_3
_geom_angle
_geom_angle_site_symmetry_1
_geom_angle_site_symmetry_3
C62 Pd1 C63 37.01(19) . .
C62 Pd1 C31 118.08(18) . .
C63 Pd1 C31 150.14(17) . .
C62 Pd1 P1 153.69(13) . .
C63 Pd1 P1 120.18(14) . .
C31 Pd1 P1 87.50(12) . .
C21 P1 C1 109.0(2) . .
C21 P1 C11 107.1(2) . .
C1 P1 C11 108.8(2) . .
C21 P1 Pd1 101.47(15) . .
C1 P1 Pd1 120.13(15) . .
C11 P1 Pd1 109.48(15) . .
C7 C1 C6 107.6(4) . .
C7 C1 C2 107.0(4) . .
C6 C1 C2 108.1(4) . .
C7 C1 P1 108.3(3) . .
C6 C1 P1 119.1(3) . .
C2 C1 P1 106.3(3) . .
C3 C2 C1 111.4(4) . .
C3 C2 H2A 109.3 . .
C1 C2 H2A 109.3 . .
C3 C2 H2B 109.3 . .
C1 C2 H2B 109.3 . .
H2A C2 H2B 108.0 . .
C4 C3 C2 109.6(4) . .
C4 C3 C9 108.1(4) . .
C2 C3 C9 109.5(4) . .
C4 C3 H3 109.9 . .
C2 C3 H3 109.9 . .
C9 C3 H3 109.9 . .
C5 C4 C3 109.9(4) . .
C5 C4 H4A 109.7 . .
C3 C4 H4A 109.7 . .
C5 C4 H4B 109.7 . .
C3 C4 H4B 109.7 . .
H4A C4 H4B 108.2 . .
C4 C5 C10 109.6(4) . .
C4 C5 C6 109.8(4) . .
C10 C5 C6 109.5(4) . .
C4 C5 H5 109.3 . .
C10 C5 H5 109.3 . .
C6 C5 H5 109.3 . .
C5 C6 C1 111.1(4) . .
C5 C6 H6A 109.4 . .
C1 C6 H6A 109.4 . .
C5 C6 H6B 109.4 . .
C1 C6 H6B 109.4 . .
H6A C6 H6B 108.0 . .
C8 C7 C1 111.8(4) . .
C8 C7 H7A 109.3 . .
C1 C7 H7A 109.3 . .
C8 C7 H7B 109.3 . .
C1 C7 H7B 109.3 . .
H7A C7 H7B 107.9 . .
C7 C8 C9 109.6(4) . .
C7 C8 C10 109.9(4) . .
C9 C8 C10 109.2(4) . .
C7 C8 H8 109.4 . .
C9 C8 H8 109.4 . .
C10 C8 H8 109.4 . .
C8 C9 C3 109.7(4) . .
C8 C9 H9A 109.7 . .
C3 C9 H9A 109.7 . .
C8 C9 H9B 109.7 . .
C3 C9 H9B 109.7 . .
H9A C9 H9B 108.2 . .
C5 C10 C8 109.1(4) . .
C5 C10 H10A 109.9 . .
C8 C10 H10A 109.9 . .
C5 C10 H10B 109.9 . .
C8 C10 H10B 109.9 . .
H10A C10 H10B 108.3 . .
C17 C11 C16 107.6(4) . .
C17 C11 C12 109.4(4) . .
C16 C11 C12 106.9(4) . .
C17 C11 P1 119.1(3) . .
C16 C11 P1 105.9(3) . .
C12 C11 P1 107.3(3) . .
C13 C12 C11 111.1(4) . .
C13 C12 H12A 109.4 . .
C11 C12 H12A 109.4 . .
C13 C12 H12B 109.4 . .
C11 C12 H12B 109.4 . .
H12A C12 H12B 108.0 . .
C14 C13 C19 109.9(4) . .
C14 C13 C12 109.7(4) . .
C19 C13 C12 108.5(4) . .
C14 C13 H13 109.6 . .
C19 C13 H13 109.6 . .
C12 C13 H13 109.6 . .
C13 C14 C15 109.1(4) . .
C13 C14 H14A 109.9 . .
C15 C14 H14A 109.9 . .
C13 C14 H14B 109.9 . .
C15 C14 H14B 109.9 . .
H14A C14 H14B 108.3 . .
C20 C15 C14 109.8(4) . .
C20 C15 C16 109.2(4) . .
C14 C15 C16 109.5(4) . .
C20 C15 H15 109.5 . .
C14 C15 H15 109.5 . .
C16 C15 H15 109.5 . .
C15 C16 C11 111.4(4) . .
C15 C16 H16A 109.3 . .
C11 C16 H16A 109.3 . .
C15 C16 H16B 109.3 . .
C11 C16 H16B 109.3 . .
H16A C16 H16B 108.0 . .
C18 C17 C11 110.2(4) . .
C18 C17 H17A 109.6 . .
C11 C17 H17A 109.6 . .
C18 C17 H17B 109.6 . .
C11 C17 H17B 109.6 . .
H17A C17 H17B 108.1 . .
C19 C18 C17 110.3(4) . .
C19 C18 C20 108.9(4) . .
C17 C18 C20 109.9(4) . .
C19 C18 H18 109.3 . .
C17 C18 H18 109.3 . .
C20 C18 H18 109.3 . .
C18 C19 C13 110.0(4) . .
C18 C19 H19A 109.7 . .
C13 C19 H19A 109.7 . .
C18 C19 H19B 109.7 . .
C13 C19 H19B 109.7 . .
H19A C19 H19B 108.2 . .
C15 C20 C18 109.1(4) . .
C15 C20 H20A 109.9 . .
C18 C20 H20A 109.9 . .
C15 C20 H20B 109.9 . .
C18 C20 H20B 109.9 . .
H20A C20 H20B 108.3 . .
C22 C21 C26 117.0(4) . .
C22 C21 P1 126.3(4) . .
C26 C21 P1 116.8(3) . .
O1 C22 C23 121.8(4) . .
O1 C22 C21 115.1(4) . .
C23 C22 C21 123.0(4) . .
C22 C23 C24 118.8(5) . .
C22 C23 H23 120.6 . .
C24 C23 H23 120.6 . .
C25 C24 C23 120.4(5) . .
C25 C24 H24 119.8 . .
C23 C24 H24 119.8 . .
C24 C25 C26 121.3(5) . .
C24 C25 H25 119.3 . .
C26 C25 H25 119.3 . .
C25 C26 C21 119.2(4) . .
C25 C26 C31 114.9(4) . .
C21 C26 C31 125.8(4) . .
C22 O1 C27 118.8(4) . .
O1 C27 H27A 109.5 . .
O1 C27 H27B 109.5 . .
H27A C27 H27B 109.5 . .
O1 C27 H27C 109.5 . .
H27A C27 H27C 109.5 . .
H27B C27 H27C 109.5 . .
C36 C31 C32 118.2(4) . .
C36 C31 C26 119.0(4) . .
C32 C31 C26 118.8(4) . .
C36 C31 Pd1 88.9(3) . .
C32 C31 Pd1 93.0(3) . .
C26 C31 Pd1 108.0(3) . .
C33 C32 C31 119.1(4) . .
C33 C32 C37 123.2(4) . .
C31 C32 C37 117.5(4) . .
C34 C33 C32 122.3(4) . .
C34 C33 C51 117.2(4) . .
C32 C33 C51 120.6(4) . .
C35 C34 C33 117.7(4) . .
C35 C34 C40 119.0(5) . .
C33 C34 C40 123.3(4) . .
C34 C35 C36 123.2(5) . .
C34 C35 H35 118.4 . .
C36 C35 H35 118.4 . .
C35 C36 C31 119.6(4) . .
C35 C36 C43 117.2(4) . .
C31 C36 C43 122.1(4) . .
C32 C37 C38 116.7(4) . .
C32 C37 C39 112.4(4) . .
C38 C37 C39 111.1(5) . .
C32 C37 H37 105.2 . .
C38 C37 H37 105.2 . .
C39 C37 H37 105.2 . .
C37 C38 H38A 109.5 . .
C37 C38 H38B 109.5 . .
H38A C38 H38B 109.5 . .
C37 C38 H38C 109.5 . .
H38A C38 H38C 109.5 . .
H38B C38 H38C 109.5 . .
C37 C39 H39A 109.5 . .
C37 C39 H39B 109.5 . .
H39A C39 H39B 109.5 . .
C37 C39 H39C 109.5 . .
H39A C39 H39C 109.5 . .
H39B C39 H39C 109.5 . .
C41 C40 C34 113.1(4) . .
C41 C40 C42 109.6(5) . .
C34 C40 C42 112.4(4) . .
C41 C40 H40 107.1 . .
C34 C40 H40 107.1 . .
C42 C40 H40 107.1 . .
C40 C41 H41A 109.5 . .
C40 C41 H41B 109.5 . .
H41A C41 H41B 109.5 . .
C40 C41 H41C 109.5 . .
H41A C41 H41C 109.5 . .
H41B C41 H41C 109.5 . .
C40 C42 H42A 109.5 . .
C40 C42 H42B 109.5 . .
H42A C42 H42B 109.5 . .
C40 C42 H42C 109.5 . .
H42A C42 H42C 109.5 . .
H42B C42 H42C 109.5 . .
C44 C43 C45 109.5(4) . .
C44 C43 C36 109.8(4) . .
C45 C43 C36 112.9(4) . .
C44 C43 H43 108.2 . .
C45 C43 H43 108.2 . .
C36 C43 H43 108.2 . .
C43 C44 H44A 109.5 . .
C43 C44 H44B 109.5 . .
H44A C44 H44B 109.5 . .
C43 C44 H44C 109.5 . .
H44A C44 H44C 109.5 . .
H44B C44 H44C 109.5 . .
C43 C45 H45A 109.5 . .
C43 C45 H45B 109.5 . .
H45A C45 H45B 109.5 . .
C43 C45 H45C 109.5 . .
H45A C45 H45C 109.5 . .
H45B C45 H45C 109.5 . .
C56 C51 C52 114.7(5) . .
C56 C51 C33 122.0(4) . .
C52 C51 C33 123.4(5) . .
F1 C52 C53 118.7(4) . .
F1 C52 C51 119.2(4) . .
C53 C52 C51 122.1(5) . .
F2 C53 C54 119.7(5) . .
F2 C53 C52 117.0(5) . .
C54 C53 C52 123.2(5) . .
C53 C54 C55 114.6(5) . .
C53 C54 C57 123.7(5) . .
C55 C54 C57 121.7(5) . .
F3 C55 C56 118.7(5) . .
F3 C55 C54 118.3(5) . .
C56 C55 C54 123.0(5) . .
F4 C56 C55 118.1(5) . .
F4 C56 C51 119.5(4) . .
C55 C56 C51 122.3(5) . .
C54 C57 C58 113.3(5) . .
C54 C57 H57A 108.9 . .
C58 C57 H57A 108.9 . .
C54 C57 H57B 108.9 . .
C58 C57 H57B 108.9 . .
H57A C57 H57B 107.7 . .
C59 C58 C57 113.7(5) . .
C59 C58 H58A 108.8 . .
C57 C58 H58A 108.8 . .
C59 C58 H58B 108.8 . .
C57 C58 H58B 108.8 . .
H58A C58 H58B 107.7 . .
C58 C59 C60 113.2(5) . .
C58 C59 H59A 108.9 . .
C60 C59 H59A 108.9 . .
C58 C59 H59B 108.9 . .
C60 C59 H59B 108.9 . .
H59A C59 H59B 107.8 . .
C59 C60 H60A 109.5 . .
C59 C60 H60B 109.5 . .
H60A C60 H60B 109.5 . .
C59 C60 H60C 109.5 . .
H60A C60 H60C 109.5 . .
H60B C60 H60C 109.5 . .
C62 C61 C64 112.5(4) . 2_666
C62 C61 H61A 109.1 . .
C64 C61 H61A 109.1 2_666 .
C62 C61 H61B 109.1 . .
C64 C61 H61B 109.1 2_666 .
H61A C61 H61B 107.8 . .
C63 C62 C61 123.8(5) . .
C63 C62 Pd1 72.5(3) . .
C61 C62 Pd1 115.7(3) . .
C63 C62 H62 116(3) . .
C61 C62 H62 116(3) . .
Pd1 C62 H62 102(3) . .
C62 C63 C64 123.7(5) . .
C62 C63 Pd1 70.5(3) . .
C64 C63 Pd1 119.3(3) . .
C62 C63 H63 121(3) . .
C64 C63 H63 110(3) . .
Pd1 C63 H63 104(3) . .
C63 C64 C61 112.4(4) . 2_666
C63 C64 H64A 109.1 . .
C61 C64 H64A 109.1 2_666 .
C63 C64 H64B 109.1 . .
C61 C64 H64B 109.1 2_666 .
H64A C64 H64B 107.9 . .
C12S C11S C16S 119.5(6) . .
C12S C11S H11S 120.2 . .
C16S C11S H11S 120.2 . .
C11S C12S C13S 120.0(6) . .
C11S C12S H12S 120.0 . .
C13S C12S H12S 120.0 . .
C12S C13S C14S 121.0(6) . .
C12S C13S H13S 119.5 . .
C14S C13S H13S 119.5 . .
C13S C14S C15S 119.3(6) . .
C13S C14S H14S 120.3 . .
C15S C14S H14S 120.3 . .
C14S C15S C16S 119.2(6) . .
C14S C15S H15S 120.4 . .
C16S C15S H15S 120.4 . .
C11S C16S C15S 120.8(6) . .
C11S C16S H16S 119.6 . .
C15S C16S H16S 119.6 . .
C22S C21S C26S 120.7(6) . .
C22S C21S H21S 119.6 . .
C26S C21S H21S 119.6 . .
C21S C22S C23S 119.5(6) . .
C21S C22S H22S 120.3 . .
C23S C22S H22S 120.3 . .
C24S C23S C22S 120.5(6) . .
C24S C23S H23S 119.7 . .
C22S C23S H23S 119.7 . .
C23S C24S C25S 120.0(6) . .
C23S C24S H24S 120.0 . .
C25S C24S H24S 120.0 . .
C24S C25S C26S 120.1(6) . .
C24S C25S H25S 119.9 . .
C26S C25S H25S 119.9 . .
C21S C26S C25S 119.1(6) . .
C21S C26S H26S 120.4 . .
C25S C26S H26S 120.4 . .
C32S C31S C36S 120.5(11) . .
C32S C31S H31S 119.8 . .
C36S C31S H31S 119.8 . .
C31S C32S C33S 119.8(11) . .
C31S C32S H32S 120.1 . .
C33S C32S H32S 120.1 . .
C34S C33S C32S 118.7(12) . .
C34S C33S H33S 120.6 . .
C32S C33S H33S 120.6 . .
C33S C34S C35S 122.2(11) . .
C33S C34S H34S 118.9 . .
C35S C34S H34S 118.9 . .
C36S C35S C34S 118.7(11) . .
C36S C35S H35S 120.7 . .
C34S C35S H35S 120.7 . .
C35S C36S C31S 120.1(11) . .
C35S C36S H36S 120.0 . .
C31S C36S H36S 120.0 . .
C32T C31T C36T 122.5(14) . .
C32T C31T H31T 118.8 . .
C36T C31T H31T 118.8 . .
C31T C32T C33T 118.3(14) . .
C31T C32T H32T 120.8 . .
C33T C32T H32T 120.8 . .
C34T C33T C32T 119.6(15) . .
C34T C33T H33T 120.2 . .
C32T C33T H33T 120.2 . .
C33T C34T C35T 121.8(13) . .
C33T C34T H34T 119.1 . .
C35T C34T H34T 119.1 . .
C36T C35T C34T 118.6(12) . .
C36T C35T H35T 120.7 . .
C34T C35T H35T 120.7 . .
C31T C36T C35T 118.9(13) . .
C31T C36T H36T 120.5 . .
C35T C36T H36T 120.5 . .

loop_
_geom_bond_atom_site_label_1
_geom_bond_atom_site_label_2
_geom_bond_distance
_geom_bond_site_symmetry_2
Pd1 C62 2.151(5) .
Pd1 C63 2.177(5) .
Pd1 C31 2.289(4) .
Pd1 P1 2.3103(14) .
P1 C21 1.857(5) .
P1 C1 1.894(5) .
P1 C11 1.901(5) .
C1 C7 1.541(6) .
C1 C6 1.550(6) .
C1 C2 1.553(6) .
C2 C3 1.537(7) .
C2 H2A 0.9900 .
C2 H2B 0.9900 .
C3 C4 1.536(6) .
C3 C9 1.538(7) .
C3 H3 1.0000 .
C4 C5 1.526(6) .
C4 H4A 0.9900 .
C4 H4B 0.9900 .
C5 C10 1.526(6) .
C5 C6 1.535(7) .
C5 H5 1.0000 .
C6 H6A 0.9900 .
C6 H6B 0.9900 .
C7 C8 1.527(7) .
C7 H7A 0.9900 .
C7 H7B 0.9900 .
C8 C9 1.528(6) .
C8 C10 1.528(6) .
C8 H8 1.0000 .
C9 H9A 0.9900 .
C9 H9B 0.9900 .
C10 H10A 0.9900 .
C10 H10B 0.9900 .
C11 C17 1.539(6) .
C11 C16 1.540(7) .
C11 C12 1.549(6) .
C12 C13 1.537(6) .
C12 H12A 0.9900 .
C12 H12B 0.9900 .
C13 C14 1.520(7) .
C13 C19 1.532(7) .
C13 H13 1.0000 .
C14 C15 1.530(7) .
C14 H14A 0.9900 .
C14 H14B 0.9900 .
C15 C20 1.529(7) .
C15 C16 1.540(7) .
C15 H15 1.0000 .
C16 H16A 0.9900 .
C16 H16B 0.9900 .
C17 C18 1.532(7) .
C17 H17A 0.9900 .
C17 H17B 0.9900 .
C18 C19 1.523(7) .
C18 C20 1.534(7) .
C18 H18 1.0000 .
C19 H19A 0.9900 .
C19 H19B 0.9900 .
C20 H20A 0.9900 .
C20 H20B 0.9900 .
C21 C22 1.404(6) .
C21 C26 1.420(6) .
C22 O1 1.369(5) .
C22 C23 1.376(7) .
C23 C24 1.389(7) .
C23 H23 0.9500 .
C24 C25 1.368(7) .
C24 H24 0.9500 .
C25 C26 1.408(7) .
C25 H25 0.9500 .
C26 C31 1.527(6) .
O1 C27 1.435(5) .
C27 H27A 0.9800 .
C27 H27B 0.9800 .
C27 H27C 0.9800 .
C31 C36 1.422(7) .
C31 C32 1.444(6) .
C32 C33 1.409(6) .
C32 C37 1.518(7) .
C33 C34 1.398(7) .
C33 C51 1.505(7) .
C34 C35 1.386(7) .
C34 C40 1.520(6) .
C35 C36 1.396(6) .
C35 H35 0.9500 .
C36 C43 1.535(7) .
C37 C38 1.525(7) .
C37 C39 1.546(7) .
C37 H37 1.0000 .
C38 H38A 0.9800 .
C38 H38B 0.9800 .
C38 H38C 0.9800 .
C39 H39A 0.9800 .
C39 H39B 0.9800 .
C39 H39C 0.9800 .
C40 C41 1.514(7) .
C40 C42 1.531(7) .
C40 H40 1.0000 .
C41 H41A 0.9800 .
C41 H41B 0.9800 .
C41 H41C 0.9800 .
C42 H42A 0.9800 .
C42 H42B 0.9800 .
C42 H42C 0.9800 .
C43 C44 1.524(7) .
C43 C45 1.531(7) .
C43 H43 1.0000 .
C44 H44A 0.9800 .
C44 H44B 0.9800 .
C44 H44C 0.9800 .
C45 H45A 0.9800 .
C45 H45B 0.9800 .
C45 H45C 0.9800 .
C51 C56 1.383(7) .
C51 C52 1.386(7) .
C52 F1 1.351(6) .
C52 C53 1.384(7) .
C53 F2 1.360(6) .
C53 C54 1.365(7) .
C54 C55 1.381(7) .
C54 C57 1.510(7) .
C55 F3 1.361(6) .
C55 C56 1.378(7) .
C56 F4 1.345(6) .
C57 C58 1.539(8) .
C57 H57A 0.9900 .
C57 H57B 0.9900 .
C58 C59 1.485(8) .
C58 H58A 0.9900 .
C58 H58B 0.9900 .
C59 C60 1.526(7) .
C59 H59A 0.9900 .
C59 H59B 0.9900 .
C60 H60A 0.9800 .
C60 H60B 0.9800 .
C60 H60C 0.9800 .
C61 C62 1.501(7) .
C61 C64 1.543(6) 2_666
C61 H61A 0.9900 .
C61 H61B 0.9900 .
C62 C63 1.374(7) .
C62 H62 0.947(19) .
C63 C64 1.533(7) .
C63 H63 0.942(19) .
C64 C61 1.543(6) 2_666
C64 H64A 0.9900 .
C64 H64B 0.9900 .
C11S C12S 1.354(7) .
C11S C16S 1.361(8) .
C11S H11S 0.9500 .
C12S C13S 1.360(7) .
C12S H12S 0.9500 .
C13S C14S 1.362(7) .
C13S H13S 0.9500 .
C14S C15S 1.367(7) .
C14S H14S 0.9500 .
C15S C16S 1.373(8) .
C15S H15S 0.9500 .
C16S H16S 0.9500 .
C21S C22S 1.347(7) .
C21S C26S 1.369(7) .
C21S H21S 0.9500 .
C22S C23S 1.367(7) .
C22S H22S 0.9500 .
C23S C24S 1.352(8) .
C23S H23S 0.9500 .
C24S C25S 1.355(8) .
C24S H24S 0.9500 .
C25S C26S 1.371(8) .
C25S H25S 0.9500 .
C26S H26S 0.9500 .
C31S C32S 1.366(11) .
C31S C36S 1.380(11) .
C31S H31S 0.9500 .
C32S C33S 1.386(11) .
C32S H32S 0.9500 .
C33S C34S 1.358(12) .
C33S H33S 0.9500 .
C34S C35S 1.375(12) .
C34S H34S 0.9500 .
C35S C36S 1.368(11) .
C35S H35S 0.9500 .
C36S H36S 0.9500 .
C31T C32T 1.362(12) .
C31T C36T 1.370(12) .
C31T H31T 0.9500 .
C32T C33T 1.378(13) .
C32T H32T 0.9500 .
C33T C34T 1.359(12) .
C33T H33T 0.9500 .
C34T C35T 1.376(12) .
C34T H34T 0.9500 .
C35T C36T 1.373(12) .
C35T H35T 0.9500 .
C36T H36T 0.9500 .
